data_4077179
loop_
_publ_author_name
'Neum\"uller, Bernhard'
'Petz, Wolfgang'

_publ_contact_author
;
        Wolfgang Petz
        Fachbereich Chemie
        Universit\"at Marburg
        Hans-Meerwein-Strasse
        35032 Marburg
        Germany

        Bernhard Neum\"uller
        Fachbereich Chemie
        Universit\"at Marburg
        Hans-Meerwein-Strasse
        35032 Marburg
        Germany
;
_publ_section_title
;
 Reaction of Fe2(CO)9with Lithium:&#x00A0; Preparation and Structures of
 Compounds with Strong Ion Pairing
;
_journal_issue 1
_journal_name_full Organometallics
_journal_page_first 163
_journal_paper_doi 10.1021/om000597r
_journal_volume 20
_journal_year 2001
_chemical_formula_moiety '[{(THF)~2~Li}~2~{Fe~2~(CO)~8}]'
_chemical_formula_sum 'C24 H32 Fe2 Li2 O12'
_chemical_formula_weight 638.08
_chemical_name_systematic
; 
 ? 
;
_space_group_IT_number 14
_symmetry_cell_setting monoclinic
_symmetry_space_group_name_Hall '-P 2ybc'
_symmetry_space_group_name_H-M 'P 1 21/c 1'
_atom_sites_solution_hydrogens geom
_atom_sites_solution_primary Patterson
_atom_sites_solution_secondary difmap
_audit_creation_method SHELXL-97
_cell_angle_alpha 90.00
_cell_angle_beta 114.82(1)
_cell_angle_gamma 90.00
_cell_formula_units_Z 4
_cell_length_a 11.000(1)
_cell_length_b 30.312(3)
_cell_length_c 9.833(1)
_cell_measurement_reflns_used 25
_cell_measurement_temperature 183(2)
_cell_measurement_theta_max 17.5
_cell_measurement_theta_min 11.0
_cell_volume 2975.8(6)
_computing_cell_refinement 'EXPRESS (Enraf-Nonius)'
_computing_data_collection 'EXPRESS (Enraf-Nonius)'
_computing_data_reduction 'XCAD4 (Univ. of Marburg)'
_computing_molecular_graphics 'SHELXTL (Sheldrick, 1996)'
_computing_publication_material 'SHELXL-97 (Sheldrick, 1997) PLATON-98 (Spek, 1998)'
_computing_structure_refinement 'SHELXL-97 (Sheldrick, 1997)'
_computing_structure_solution 'SHELXTL-Plus (Sheldrick, 1990)'
_diffrn_ambient_temperature 183(2)
_diffrn_measured_fraction_theta_full 0.983
_diffrn_measured_fraction_theta_max 0.983
_diffrn_measurement_device_type 'CAD4 (Enraf-Nonius)'
_diffrn_measurement_method omega-scan
_diffrn_radiation_monochromator graphite
_diffrn_radiation_source 'fine-focus sealed tube'
_diffrn_radiation_type MoK\a
_diffrn_radiation_wavelength 0.71073
_diffrn_reflns_av_R_equivalents 0.0513
_diffrn_reflns_av_sigmaI/netI 0.0676
_diffrn_reflns_limit_h_max 12
_diffrn_reflns_limit_h_min -11
_diffrn_reflns_limit_k_max 0
_diffrn_reflns_limit_k_min -36
_diffrn_reflns_limit_l_max 0
_diffrn_reflns_limit_l_min -11
_diffrn_reflns_number 5550
_diffrn_reflns_theta_full 25.70
_diffrn_reflns_theta_max 25.70
_diffrn_reflns_theta_min 2.38
_diffrn_standards_decay_% 0
_diffrn_standards_interval_time '7200 s'
_diffrn_standards_number 3
_exptl_absorpt_coefficient_mu 1.031
_exptl_absorpt_correction_T_max 1.0
_exptl_absorpt_correction_T_min 0.82
_exptl_absorpt_correction_type empirical
_exptl_absorpt_process_details '9 psi-scans'
_exptl_crystal_colour 'pale yellow'
_exptl_crystal_density_diffrn 1.424
_exptl_crystal_density_method 'not measured'
_exptl_crystal_description columns
_exptl_crystal_F_000 1320
_exptl_crystal_size_max 0.41
_exptl_crystal_size_mid 0.22
_exptl_crystal_size_min 0.16
_refine_diff_density_max 0.473
_refine_diff_density_min -0.509
_refine_diff_density_rms 0.096
_refine_ls_extinction_method none
_refine_ls_goodness_of_fit_ref 1.028
_refine_ls_hydrogen_treatment riding
_refine_ls_matrix_type full
_refine_ls_number_parameters 362
_refine_ls_number_reflns 4994
_refine_ls_number_restraints 0
_refine_ls_restrained_S_all 1.028
_refine_ls_R_factor_all 0.0935
_refine_ls_R_factor_gt 0.0562
_refine_ls_shift/su_max 0.002
_refine_ls_shift/su_mean 0.000
_refine_ls_structure_factor_coef Fsqd
_refine_ls_weighting_details 'calc w=1/[\s^2^(Fo^2^)+(0.1043P)^2^+0.0000P] where P=(Fo^2^+2Fc^2^)/3'
_refine_ls_weighting_scheme calc
_refine_ls_wR_factor_gt 0.1490
_refine_ls_wR_factor_ref 0.1707
_reflns_number_gt 3444
_reflns_number_total 4994
_reflns_threshold_expression >2sigma(I)
_cod_data_source_file om000597r.cif
_cod_data_source_block pe3
_cod_depositor_comments
;
The following automatic conversions were performed:
'_publ_contact_autor' tag replaced with '_publ_contact_author'.

Automatic conversion script
Id: cif_correct_tags 1440 2010-10-19 06:21:57Z saulius 
;
_cod_original_cell_volume 2975.8(5)
_cod_original_sg_symbol_H-M P2(1)/c
_cod_database_code 4077179

loop_
_symmetry_equiv_pos_as_xyz
'x, y, z'
'-x, y+1/2, -z+1/2'
'-x, -y, -z'
'x, -y-1/2, z-1/2'

loop_
_atom_site_label
_atom_site_type_symbol
_atom_site_fract_x
_atom_site_fract_y
_atom_site_fract_z
_atom_site_U_iso_or_equiv
_atom_site_adp_type
_atom_site_occupancy
_atom_site_symmetry_multiplicity
_atom_site_calc_flag
_atom_site_refinement_flags
Fe1 Fe 0.03044(7) 0.14028(2) 0.04571(8) 0.0259(2) Uani 1 1 d .
Fe2 Fe 0.23308(7) 0.11200(2) 0.00632(8) 0.0255(2) Uani 1 1 d .
C1 C 0.1005(5) 0.15408(16) -0.1040(6) 0.0289(11) Uani 1 1 d .
O1 O 0.0737(4) 0.17972(12) -0.2059(5) 0.0435(10) Uani 1 1 d .
C2 C 0.0832(5) 0.08196(16) 0.0218(5) 0.0253(11) Uani 1 1 d .
O2 O 0.0500(3) 0.04368(9) 0.0255(4) 0.0253(8) Uani 1 1 d .
C3 C -0.1333(6) 0.14421(17) -0.0947(7) 0.0375(13) Uani 1 1 d .
O3 O -0.2406(4) 0.14910(14) -0.1884(5) 0.0569(12) Uani 1 1 d .
C4 C 0.0820(5) 0.19379(17) 0.1196(6) 0.0349(12) Uani 1 1 d .
O4 O 0.1165(5) 0.22888(13) 0.1655(5) 0.0588(12) Uani 1 1 d .
C5 C 0.0074(6) 0.12072(17) 0.2055(7) 0.0373(13) Uani 1 1 d .
O5 O -0.0125(5) 0.10753(15) 0.3039(5) 0.0651(13) Uani 1 1 d .
C6 C 0.2292(5) 0.07916(16) -0.1426(6) 0.0306(12) Uani 1 1 d .
O6 O 0.2273(4) 0.05793(13) -0.2407(5) 0.0482(10) Uani 1 1 d .
C7 C 0.3533(5) 0.15371(18) 0.0174(7) 0.0400(14) Uani 1 1 d .
O7 O 0.4269(4) 0.17977(14) 0.0144(6) 0.0663(14) Uani 1 1 d .
C8 C 0.3442(5) 0.08556(18) 0.1755(7) 0.0393(13) Uani 1 1 d .
O8 O 0.4168(5) 0.06835(17) 0.2834(6) 0.0733(15) Uani 1 1 d .
Li1 Li 0.0901(10) 0.2057(3) -0.3707(13) 0.048(3) Uani 1 1 d .
O9 O -0.0829(4) 0.20279(15) -0.5314(5) 0.0599(12) Uani 1 1 d .
C9 C -0.1902(10) 0.1784(4) -0.5286(11) 0.116(4) Uani 1 1 d .
H91 H -0.1719 0.1464 -0.5290 0.156(8) Uiso 1 1 calc R
H92 H -0.2022 0.1853 -0.4367 0.156(8) Uiso 1 1 calc R
C10 C -0.3055(10) 0.1895(6) -0.6550(13) 0.179(8) Uani 1 1 d .
H101 H -0.3709 0.2041 -0.6249 0.156(8) Uiso 1 1 calc R
H102 H -0.3476 0.1626 -0.7128 0.156(8) Uiso 1 1 calc R
C11 C -0.2666(10) 0.2190(5) -0.7451(15) 0.177(7) Uani 1 1 d .
H111 H -0.2898 0.2059 -0.8452 0.156(8) Uiso 1 1 calc R
H112 H -0.3149 0.2474 -0.7588 0.156(8) Uiso 1 1 calc R
C12 C -0.1284(8) 0.2261(3) -0.6723(9) 0.074(2) Uani 1 1 d .
H121 H -0.1088 0.2580 -0.6549 0.156(8) Uiso 1 1 calc R
H122 H -0.0832 0.2146 -0.7334 0.156(8) Uiso 1 1 calc R
O10 O 0.2404(4) 0.19152(13) -0.4118(5) 0.0547(12) Uani 1 1 d .
C13 C 0.3231(9) 0.2236(2) -0.4380(12) 0.089(3) Uani 1 1 d .
H131 H 0.3727 0.2410 -0.3460 0.156(8) Uiso 1 1 calc R
H132 H 0.2677 0.2440 -0.5189 0.156(8) Uiso 1 1 calc R
C14 C 0.4190(11) 0.1990(4) -0.4826(16) 0.129(4) Uani 1 1 d .
H141 H 0.4050 0.2069 -0.5858 0.156(8) Uiso 1 1 calc R
H142 H 0.5127 0.2057 -0.4134 0.156(8) Uiso 1 1 calc R
C15 C 0.3906(12) 0.1540(4) -0.4742(15) 0.124(4) Uani 1 1 d .
H151 H 0.4747 0.1380 -0.4148 0.156(8) Uiso 1 1 calc R
H152 H 0.3510 0.1412 -0.5762 0.156(8) Uiso 1 1 calc R
C16 C 0.2976(9) 0.1487(2) -0.4047(10) 0.076(2) Uani 1 1 d .
H161 H 0.2273 0.1268 -0.4601 0.156(8) Uiso 1 1 calc R
H162 H 0.3453 0.1388 -0.2994 0.156(8) Uiso 1 1 calc R
Li2 Li 0.0431(8) -0.0048(3) -0.1144(9) 0.0291(18) Uani 1 1 d .
O11 O -0.0833(4) 0.01182(12) -0.3104(4) 0.0393(9) Uani 1 1 d .
C17 C -0.1815(6) -0.0179(2) -0.4149(7) 0.0533(17) Uani 1 1 d .
H171 H -0.1981 -0.0432 -0.3613 0.156(8) Uiso 1 1 calc R
H172 H -0.1503 -0.0292 -0.4892 0.156(8) Uiso 1 1 calc R
C18 C -0.3068(6) 0.0093(2) -0.4908(7) 0.0517(16) Uani 1 1 d .
H181 H -0.3708 0.0033 -0.4462 0.156(8) Uiso 1 1 calc R
H182 H -0.3508 0.0025 -0.5992 0.156(8) Uiso 1 1 calc R
C19 C -0.2612(6) 0.0575(2) -0.4657(6) 0.0455(15) Uani 1 1 d .
H191 H -0.2865 0.0729 -0.5624 0.156(8) Uiso 1 1 calc R
H192 H -0.3014 0.0732 -0.4063 0.156(8) Uiso 1 1 calc R
C20 C -0.1100(6) 0.0548(2) -0.3805(7) 0.0535(17) Uani 1 1 d .
H201 H -0.0662 0.0578 -0.4497 0.156(8) Uiso 1 1 calc R
H202 H -0.0766 0.0784 -0.3040 0.156(8) Uiso 1 1 calc R
O12 O 0.2176(4) -0.02852(12) -0.0553(4) 0.0394(9) Uani 1 1 d .
C21 C 0.2892(7) -0.0461(2) -0.1351(9) 0.062(2) Uani 1 1 d .
H211 H 0.3426 -0.0229 -0.1554 0.156(8) Uiso 1 1 calc R
H212 H 0.2270 -0.0593 -0.2313 0.156(8) Uiso 1 1 calc R
C22 C 0.3784(9) -0.0806(3) -0.0318(13) 0.102(4) Uani 1 1 d .
H221 H 0.3308 -0.1092 -0.0453 0.156(8) Uiso 1 1 calc R
H222 H 0.4599 -0.0850 -0.0493 0.156(8) Uiso 1 1 calc R
C23 C 0.4127(7) -0.0622(3) 0.1201(11) 0.086(3) Uani 1 1 d .
H231 H 0.4317 -0.0861 0.1951 0.156(8) Uiso 1 1 calc R
H232 H 0.4915 -0.0425 0.1514 0.156(8) Uiso 1 1 calc R
C24 C 0.2911(6) -0.0374(2) 0.1021(7) 0.0560(18) Uani 1 1 d .
H241 H 0.2358 -0.0550 0.1397 0.156(8) Uiso 1 1 calc R
H242 H 0.3161 -0.0094 0.1591 0.156(8) Uiso 1 1 calc R

loop_
_atom_site_aniso_label
_atom_site_aniso_U_11
_atom_site_aniso_U_22
_atom_site_aniso_U_33
_atom_site_aniso_U_23
_atom_site_aniso_U_13
_atom_site_aniso_U_12
Fe1 0.0282(4) 0.0229(4) 0.0288(4) -0.0011(3) 0.0143(3) 0.0019(3)
Fe2 0.0227(4) 0.0267(4) 0.0267(4) -0.0017(3) 0.0101(3) 0.0004(3)
C1 0.032(3) 0.028(2) 0.032(3) -0.002(2) 0.019(2) 0.000(2)
O1 0.044(2) 0.042(2) 0.050(3) 0.018(2) 0.026(2) 0.0075(17)
C2 0.021(2) 0.034(3) 0.020(3) 0.000(2) 0.009(2) 0.004(2)
O2 0.0282(18) 0.0195(16) 0.029(2) 0.0005(14) 0.0128(16) -0.0006(13)
C3 0.040(3) 0.032(3) 0.045(4) 0.002(2) 0.023(3) 0.001(2)
O3 0.029(2) 0.071(3) 0.058(3) 0.008(2) 0.005(2) 0.003(2)
C4 0.037(3) 0.036(3) 0.034(3) 0.002(2) 0.017(3) 0.003(2)
O4 0.085(3) 0.031(2) 0.068(3) -0.019(2) 0.039(3) -0.011(2)
C5 0.052(4) 0.030(3) 0.036(3) -0.001(2) 0.024(3) 0.006(2)
O5 0.098(4) 0.062(3) 0.059(3) 0.016(2) 0.056(3) 0.014(3)
C6 0.029(3) 0.033(3) 0.029(3) 0.002(2) 0.012(2) -0.002(2)
O6 0.061(3) 0.051(2) 0.038(2) -0.013(2) 0.026(2) 0.002(2)
C7 0.031(3) 0.037(3) 0.048(4) -0.008(3) 0.012(3) -0.003(2)
O7 0.044(3) 0.050(3) 0.103(4) -0.001(3) 0.030(3) -0.016(2)
C8 0.030(3) 0.047(3) 0.038(3) 0.008(3) 0.011(3) 0.004(2)
O8 0.046(3) 0.088(4) 0.062(3) 0.032(3) -0.001(2) 0.008(2)
Li1 0.044(6) 0.048(5) 0.059(7) 0.016(5) 0.030(5) 0.007(5)
O9 0.050(3) 0.068(3) 0.058(3) 0.024(2) 0.020(2) -0.004(2)
C9 0.094(7) 0.159(10) 0.073(7) 0.024(7) 0.015(6) -0.061(7)
C10 0.067(7) 0.38(2) 0.090(9) 0.061(12) 0.029(6) -0.047(10)
C11 0.086(8) 0.227(14) 0.141(11) 0.104(11) -0.027(8) -0.058(9)
C12 0.082(6) 0.070(5) 0.060(5) 0.025(4) 0.019(4) -0.011(4)
O10 0.063(3) 0.042(2) 0.079(3) 0.005(2) 0.049(3) 0.000(2)
C13 0.097(6) 0.061(5) 0.145(9) -0.006(5) 0.087(7) -0.017(4)
C14 0.114(8) 0.109(8) 0.220(14) 0.023(9) 0.125(10) 0.025(7)
C15 0.143(10) 0.113(8) 0.167(11) 0.019(8) 0.114(9) 0.051(7)
C16 0.090(6) 0.049(4) 0.099(7) 0.003(4) 0.050(5) 0.016(4)
Li2 0.032(4) 0.034(4) 0.023(4) 0.001(3) 0.013(4) 0.009(3)
O11 0.040(2) 0.045(2) 0.024(2) 0.0051(17) 0.0051(17) 0.0007(17)
C17 0.048(4) 0.056(4) 0.032(3) -0.013(3) -0.007(3) 0.004(3)
C18 0.043(4) 0.065(4) 0.036(4) 0.004(3) 0.006(3) -0.003(3)
C19 0.042(3) 0.060(4) 0.029(3) 0.003(3) 0.010(3) 0.003(3)
C20 0.043(3) 0.060(4) 0.044(4) 0.025(3) 0.005(3) 0.003(3)
O12 0.039(2) 0.054(2) 0.031(2) 0.0063(18) 0.0201(18) 0.0188(18)
C21 0.070(5) 0.068(4) 0.082(5) 0.008(4) 0.065(4) 0.016(4)
C22 0.087(7) 0.086(6) 0.172(12) 0.024(7) 0.092(8) 0.039(5)
C23 0.042(4) 0.099(6) 0.108(8) 0.029(6) 0.024(5) 0.020(4)
C24 0.053(4) 0.058(4) 0.038(4) 0.009(3) 0.000(3) 0.021(3)

loop_
_atom_type_symbol
_atom_type_description
_atom_type_scat_dispersion_real
_atom_type_scat_dispersion_imag
_atom_type_scat_source
C C 0.0033 0.0016 'International Tables Vol C Tables 4.2.6.8 and 6.1.1.4'
H H 0.0000 0.0000 'International Tables Vol C Tables 4.2.6.8 and 6.1.1.4'
O O 0.0106 0.0060 'International Tables Vol C Tables 4.2.6.8 and 6.1.1.4'
Li Li -0.0003 0.0001 'International Tables Vol C Tables 4.2.6.8 and 6.1.1.4'
Fe Fe 0.3463 0.8444 'International Tables Vol C Tables 4.2.6.8 and 6.1.1.4'

loop_
_geom_angle_atom_site_label_1
_geom_angle_atom_site_label_2
_geom_angle_atom_site_label_3
_geom_angle
_geom_angle_site_symmetry_1
_geom_angle_site_symmetry_3
C3 Fe1 C4 107.9(2) . .
C3 Fe1 C5 103.6(3) . .
C4 Fe1 C5 94.7(2) . .
C3 Fe1 C2 103.4(2) . .
C4 Fe1 C2 147.0(2) . .
C5 Fe1 C2 87.9(2) . .
C3 Fe1 C1 89.5(2) . .
C4 Fe1 C1 87.4(2) . .
C5 Fe1 C1 165.3(2) . .
C2 Fe1 C1 82.5(2) . .
C3 Fe1 Fe2 125.06(19) . .
C4 Fe1 Fe2 102.67(18) . .
C5 Fe1 Fe2 118.22(18) . .
C2 Fe1 Fe2 48.87(14) . .
C1 Fe1 Fe2 47.27(15) . .
C6 Fe2 C8 106.9(2) . .
C6 Fe2 C7 102.1(3) . .
C8 Fe2 C7 93.5(3) . .
C6 Fe2 C1 99.2(2) . .
C8 Fe2 C1 153.4(2) . .
C7 Fe2 C1 86.1(2) . .
C6 Fe2 C2 94.3(2) . .
C8 Fe2 C2 89.3(2) . .
C7 Fe2 C2 161.8(2) . .
C1 Fe2 C2 83.5(2) . .
C6 Fe2 Fe1 126.63(17) . .
C8 Fe2 Fe1 107.89(19) . .
C7 Fe2 Fe1 114.78(18) . .
C1 Fe2 Fe1 49.72(15) . .
C2 Fe2 Fe1 47.60(14) . .
O1 C1 Fe2 140.4(4) . .
O1 C1 Fe1 136.3(4) . .
Fe2 C1 Fe1 83.0(2) . .
C1 O1 Li1 155.7(5) . .
O2 C2 Fe1 140.1(4) . .
O2 C2 Fe2 136.2(4) . .
Fe1 C2 Fe2 83.54(19) . .
C2 O2 Li2 142.3(4) . 3
C2 O2 Li2 127.3(4) . .
Li2 O2 Li2 89.4(4) 3 .
O3 C3 Fe1 176.5(5) . .
O4 C4 Fe1 178.5(5) . .
C4 O4 Li1 146.9(6) . 4_566
O5 C5 Fe1 177.2(6) . .
O6 C6 Fe2 179.3(5) . .
O7 C7 Fe2 175.4(6) . .
O8 C8 Fe2 179.0(6) . .
O1 Li1 O9 105.8(5) . .
O1 Li1 O10 119.6(5) . .
O9 Li1 O10 117.9(6) . .
O1 Li1 O4 108.6(6) . 4_565
O9 Li1 O4 102.3(5) . 4_565
O10 Li1 O4 100.7(5) . 4_565
C9 O9 C12 108.7(6) . .
C9 O9 Li1 124.5(6) . .
C12 O9 Li1 126.7(5) . .
C10 C9 O9 108.3(8) . .
C9 C10 C11 107.6(9) . .
C12 C11 C10 108.6(9) . .
C11 C12 O9 106.2(7) . .
C13 O10 C16 109.1(6) . .
C13 O10 Li1 124.0(5) . .
C16 O10 Li1 126.5(5) . .
O10 C13 C14 107.1(7) . .
C15 C14 C13 105.3(8) . .
C14 C15 C16 110.5(8) . .
O10 C16 C15 104.9(7) . .
O12 Li2 O11 128.6(5) . .
O12 Li2 O2 106.4(4) . 3
O11 Li2 O2 108.0(4) . 3
O12 Li2 O2 109.1(4) . .
O11 Li2 O2 107.6(4) . .
O2 Li2 O2 90.6(4) 3 .
O12 Li2 Li2 115.7(5) . 3
O11 Li2 Li2 115.7(5) . 3
O2 Li2 Li2 45.4(3) 3 3
O2 Li2 Li2 45.2(3) . 3
C20 O11 C17 106.2(4) . .
C20 O11 Li2 129.5(4) . .
C17 O11 Li2 124.1(4) . .
O11 C17 C18 105.5(5) . .
C17 C18 C19 105.8(5) . .
C20 C19 C18 104.3(5) . .
O11 C20 C19 105.6(5) . .
C21 O12 C24 109.3(5) . .
C21 O12 Li2 133.9(5) . .
C24 O12 Li2 116.1(4) . .
O12 C21 C22 104.1(6) . .
C23 C22 C21 103.6(7) . .
C24 C23 C22 103.6(6) . .
O12 C24 C23 107.2(6) . .

loop_
_geom_bond_atom_site_label_1
_geom_bond_atom_site_label_2
_geom_bond_distance
_geom_bond_site_symmetry_2
Fe1 C3 1.754(6) .
Fe1 C4 1.770(5) .
Fe1 C5 1.794(6) .
Fe1 C2 1.906(5) .
Fe1 C1 1.971(5) .
Fe1 Fe2 2.5649(10) .
Fe2 C6 1.756(5) .
Fe2 C8 1.788(6) .
Fe2 C7 1.800(6) .
Fe2 C1 1.898(5) .
Fe2 C2 1.944(5) .
C1 O1 1.203(6) .
O1 Li1 1.877(11) .
C2 O2 1.221(5) .
O2 Li2 1.988(9) 3
O2 Li2 1.993(9) .
C3 O3 1.162(7) .
C4 O4 1.156(6) .
O4 Li1 2.015(11) 4_566
C5 O5 1.150(7) .
C6 O6 1.153(6) .
C7 O7 1.141(7) .
C8 O8 1.151(7) .
Li1 O9 1.898(12) .
Li1 O10 1.908(10) .
Li1 O4 2.015(11) 4_565
O9 C9 1.402(9) .
O9 C12 1.445(8) .
C9 C10 1.394(13) .
C10 C11 1.445(14) .
C11 C12 1.399(11) .
O10 C13 1.426(8) .
O10 C16 1.432(7) .
C13 C14 1.500(11) .
C14 C15 1.409(13) .
C15 C16 1.459(12) .
Li2 O12 1.897(9) .
Li2 O11 1.911(9) .
Li2 O2 1.988(9) 3
Li2 Li2 2.800(17) 3
O11 C20 1.444(7) .
O11 C17 1.449(7) .
C17 C18 1.507(8) .
C18 C19 1.528(9) .
C19 C20 1.518(8) .
O12 C21 1.428(7) .
O12 C24 1.438(7) .
C21 C22 1.502(10) .
C22 C23 1.487(12) .
C23 C24 1.480(10) .
